data_7061540
loop_
_publ_author_name
'Darii, Mariana'
'Beleaev, Ecaterina S.'
'Kravtsov, Victor Ch.'
'Bourosh, Paulina'
'Chumakov, Yurii'
'Hauser, J\"urg'
'Decurtins, Silvio'
'Liu, Shi-Xia'
'Sultanova, Olga'
'Baca, Svetlana G.'

_publ_section_title
;
 Crystalline multicomponent compounds involving hexaammine cobalt(iii)
 cations
;
_journal_issue 23
_journal_name_full 'New Journal of Chemistry'
_journal_page_first 11404
_journal_page_last 11421
_journal_paper_doi 10.1039/D2NJ01655A
_journal_volume 46
_journal_year 2022
_chemical_formula_moiety '2(C12 H8 N2), Co H18 N6, 3(Cl), 3(H2 O)'
_chemical_formula_sum 'C24 H40 Cl3 Co N10 O3'
_chemical_formula_weight 681.94
_space_group_crystal_system triclinic
_space_group_IT_number 2
_space_group_name_Hall '-P 1'
_space_group_name_H-M_alt 'P -1'
_atom_sites_solution_hydrogens mixed
_atom_sites_solution_primary direct
_atom_sites_solution_secondary difmap
_audit_creation_method SHELXL-2014/7
_audit_update_record
;
2022-05-20 deposited with the CCDC.	2022-05-23 downloaded from the CCDC.
;
_cell_angle_alpha 77.506(3)
_cell_angle_beta 79.715(3)
_cell_angle_gamma 72.971(3)
_cell_formula_units_Z 2
_cell_length_a 7.4052(2)
_cell_length_b 12.3354(4)
_cell_length_c 18.1291(7)
_cell_measurement_reflns_used 11982
_cell_measurement_temperature 173(2)
_cell_measurement_theta_max 27.8470
_cell_measurement_theta_min 1.9060
_cell_volume 1534.11(9)
_computing_cell_refinement
;
CrysAlisPro, Agilent Technologies,
Version 1.171.37.33 (release 27-03-2014 CrysAlis171 .NET)
(compiled Mar 27 2014,17:12:48)
;
_computing_data_collection
;
CrysAlisPro, Agilent Technologies,
Version 1.171.37.33 (release 27-03-2014 CrysAlis171 .NET)
(compiled Mar 27 2014,17:12:48)
;
_computing_data_reduction
;
CrysAlisPro, Agilent Technologies,
Version 1.171.37.33 (release 27-03-2014 CrysAlis171 .NET)
(compiled Mar 27 2014,17:12:48)
;
_computing_molecular_graphics MERCURY
_computing_publication_material
;
SHELX-97 (Sheldrick, 2008)
;
_computing_structure_refinement 'SHELXL-2014/7 (Sheldrick, 2014)'
_computing_structure_solution SHELXS-97
_diffrn_ambient_temperature 173(2)
_diffrn_detector_area_resol_mean 16.0965
_diffrn_measured_fraction_theta_full 0.999
_diffrn_measured_fraction_theta_max 0.999
_diffrn_measurement_device_type 'SuperNova, Single source at offset, Eos'
_diffrn_measurement_method '\w scans'
_diffrn_radiation_type MoK\a
_diffrn_radiation_wavelength 0.71073
_diffrn_reflns_av_R_equivalents 0.0336
_diffrn_reflns_av_unetI/netI 0.0231
_diffrn_reflns_Laue_measured_fraction_full 0.999
_diffrn_reflns_Laue_measured_fraction_max 0.999
_diffrn_reflns_limit_h_max 8
_diffrn_reflns_limit_h_min -8
_diffrn_reflns_limit_k_max 14
_diffrn_reflns_limit_k_min -14
_diffrn_reflns_limit_l_max 21
_diffrn_reflns_limit_l_min -21
_diffrn_reflns_number 29264
_diffrn_reflns_point_group_measured_fraction_full 0.999
_diffrn_reflns_point_group_measured_fraction_max 0.999
_diffrn_reflns_theta_full 25.242
_diffrn_reflns_theta_max 25.497
_diffrn_reflns_theta_min 1.753
_diffrn_source 'SuperNova (Mo) X-ray Source'
_exptl_absorpt_coefficient_mu 0.865
_exptl_absorpt_correction_T_max 1.00000
_exptl_absorpt_correction_T_min 0.62806
_exptl_absorpt_correction_type multi-scan
_exptl_absorpt_process_details CrysAlisPro
_exptl_crystal_colour yellow
_exptl_crystal_density_diffrn 1.476
_exptl_crystal_description block
_exptl_crystal_F_000 712
_exptl_crystal_size_max 0.520
_exptl_crystal_size_mid 0.390
_exptl_crystal_size_min 0.170
_refine_diff_density_max 0.286
_refine_diff_density_min -0.383
_refine_diff_density_rms 0.050
_refine_ls_extinction_method none
_refine_ls_goodness_of_fit_ref 1.001
_refine_ls_hydrogen_treatment mixed
_refine_ls_matrix_type full
_refine_ls_number_parameters 403
_refine_ls_number_reflns 5687
_refine_ls_number_restraints 0
_refine_ls_restrained_S_all 1.001
_refine_ls_R_factor_all 0.0332
_refine_ls_R_factor_gt 0.0269
_refine_ls_shift/su_max 0.001
_refine_ls_shift/su_mean 0.000
_refine_ls_structure_factor_coef Fsqd
_refine_ls_weighting_details 'w=1/[\s^2^(Fo^2^)+(0.0477P)^2^+0.2323P] where P=(Fo^2^+2Fc^2^)/3'
_refine_ls_weighting_scheme calc
_refine_ls_wR_factor_gt 0.0766
_refine_ls_wR_factor_ref 0.0809
_reflns_Friedel_coverage 0.000
_reflns_number_gt 4863
_reflns_number_total 5687
_reflns_threshold_expression 'I > 2\s(I)'
_cod_data_source_file d2nj01655a2.cif
_cod_data_source_block 14sd070
_cod_depositor_comments 'Adding full bibliography for 7061540--7061548.cif.'
_cod_database_code 7061540
_shelx_shelxl_version_number 2014/7
_shelx_space_group_comment
;
The symmetry employed for this shelxl refinement is uniquely defined
by the following loop, which should always be used as a source of
symmetry information in preference to the above space-group names.
They are only intended as comments.
;
_shelx_estimated_absorpt_t_min 0.662
_shelx_estimated_absorpt_t_max 0.867
_exptl_absorpt_special_details
;   
Empirical absorption correction using spherical harmonics,
implemented in SCALE3 ABSPACK scaling algorithm
;

loop_
_space_group_symop_operation_xyz
'x, y, z'
'-x, -y, -z'

loop_
_atom_site_label
_atom_site_type_symbol
_atom_site_fract_x
_atom_site_fract_y
_atom_site_fract_z
_atom_site_U_iso_or_equiv
_atom_site_adp_type
_atom_site_occupancy
_atom_site_site_symmetry_order
_atom_site_calc_flag
_atom_site_refinement_flags_posn
_atom_site_refinement_flags_adp
_atom_site_refinement_flags_occupancy
_atom_site_disorder_assembly
_atom_site_disorder_group
Co1 Co 0.5000 0.5000 0.5000 0.01346(9) Uani 1 2 d S . P . .
Co2 Co 0.0000 1.0000 0.0000 0.01435(9) Uani 1 2 d S . P . .
Cl1 Cl 0.06175(5) 0.42624(3) 0.39754(2) 0.02559(11) Uani 1 1 d . . . . .
Cl2 Cl -0.56086(5) 1.07066(3) 0.09850(2) 0.02607(11) Uani 1 1 d . . . . .
Cl3 Cl 0.03238(6) 0.82430(3) 0.22265(2) 0.03346(12) Uani 1 1 d . . . . .
N3 N 0.70175(18) 0.14538(11) 0.53457(7) 0.0206(3) Uani 1 1 d . . . . .
N4 N 0.58593(19) 0.21789(11) 0.38996(7) 0.0229(3) Uani 1 1 d . . . . .
N5 N 0.72842(18) 0.38877(10) 0.53647(7) 0.0193(3) Uani 1 1 d . . . . .
H5A H 0.7270 0.3887 0.5868 0.043(6) Uiso 1 1 calc R . . . .
H5B H 0.8336 0.4086 0.5097 0.059(6) Uiso 1 1 calc R . . . .
H5C H 0.7308 0.3172 0.5300 0.043(5) Uiso 1 1 calc R . . . .
N6 N 0.36904(18) 0.37713(10) 0.52321(7) 0.0186(3) Uani 1 1 d . . . . .
H6A H 0.3227 0.3672 0.5735 0.031(5) Uiso 1 1 calc R . . . .
H6B H 0.4525 0.3104 0.5123 0.034(5) Uiso 1 1 calc R . . . .
H6C H 0.2712 0.3968 0.4946 0.036(5) Uiso 1 1 calc R . . . .
N7 N 0.60045(18) 0.45934(10) 0.39904(7) 0.0186(3) Uani 1 1 d . . . . .
H7A H 0.5985 0.3858 0.3996 0.040(5) Uiso 1 1 calc R . . . .
H7B H 0.7222 0.4653 0.3868 0.025(4) Uiso 1 1 calc R . . . .
H7C H 0.5273 0.5081 0.3639 0.023(4) Uiso 1 1 calc R . . . .
N8 N -0.11037(18) 1.05652(11) 0.09555(7) 0.0201(3) Uani 1 1 d . . . . .
H8A H -0.0882 1.1260 0.0933 0.035(5) Uiso 1 1 calc R . . . .
H8B H -0.0561 1.0054 0.1349 0.031(5) Uiso 1 1 calc R . . . .
H8C H -0.2381 1.0644 0.1027 0.028(5) Uiso 1 1 calc R . . . .
N9 N 0.22211(18) 0.89675(11) 0.04615(7) 0.0225(3) Uani 1 1 d . . . . .
H9A H 0.2676 0.8339 0.0230 0.076(8) Uiso 1 1 calc R . . . .
H9B H 0.1879 0.8740 0.0966 0.055(6) Uiso 1 1 calc R . . . .
H9C H 0.3141 0.9343 0.0403 0.072(7) Uiso 1 1 calc R . . . .
N10 N -0.12694(19) 0.87489(11) 0.03095(8) 0.0227(3) Uani 1 1 d . . . . .
H10A H -0.1761 0.8714 0.0809 0.047(6) Uiso 1 1 calc R . . . .
H10B H -0.0410 0.8068 0.0243 0.040(5) Uiso 1 1 calc R . . . .
H10C H -0.2224 0.8885 0.0020 0.060(7) Uiso 1 1 calc R . . . .
C13 C 0.7560(2) 0.10740(14) 0.60319(9) 0.0259(4) Uani 1 1 d . . . . .
H13 H 0.7450 0.1629 0.6340 0.031 Uiso 1 1 calc R U . . .
C14 C 0.8283(2) -0.00832(15) 0.63371(10) 0.0289(4) Uani 1 1 d . . . . .
H14 H 0.8650 -0.0305 0.6836 0.035 Uiso 1 1 calc R U . . .
C15 C 0.8448(2) -0.08868(14) 0.58999(10) 0.0278(4) Uani 1 1 d . . . . .
H15 H 0.8946 -0.1681 0.6089 0.033 Uiso 1 1 calc R U . . .
C16 C 0.7878(2) -0.05342(13) 0.51703(9) 0.0211(3) Uani 1 1 d . . . . .
C17 C 0.7165(2) 0.06592(12) 0.49069(9) 0.0181(3) Uani 1 1 d . . . . .
C18 C 0.6568(2) 0.10337(13) 0.41546(9) 0.0185(3) Uani 1 1 d . . . . .
C19 C 0.6726(2) 0.01986(13) 0.37025(9) 0.0217(3) Uani 1 1 d . . . . .
C20 C 0.6128(2) 0.05758(15) 0.29778(9) 0.0277(4) Uani 1 1 d . . . . .
H20 H 0.6230 0.0035 0.2660 0.033 Uiso 1 1 calc R U . . .
C21 C 0.5401(3) 0.17219(15) 0.27302(10) 0.0302(4) Uani 1 1 d . . . . .
H21 H 0.4977 0.1993 0.2242 0.036 Uiso 1 1 calc R U . . .
C22 C 0.5293(2) 0.24908(14) 0.32148(9) 0.0284(4) Uani 1 1 d . . . . .
H22 H 0.4780 0.3288 0.3039 0.034 Uiso 1 1 calc R U . . .
C23 C 0.8006(2) -0.13471(13) 0.46944(10) 0.0259(4) Uani 1 1 d . . . . .
H23 H 0.8491 -0.2146 0.4876 0.031 Uiso 1 1 calc R U . . .
C24 C 0.7452(2) -0.09992(14) 0.39960(10) 0.0262(4) Uani 1 1 d . . . . .
H24 H 0.7543 -0.1556 0.3692 0.031 Uiso 1 1 calc R U . . .
O1W O 0.29702(18) 0.58523(11) 0.29777(7) 0.0358(3) Uani 1 1 d . . . . .
H1W1 H 0.2300 0.5488 0.3138 0.040(6) Uiso 1 1 d R . . . .
H2W1 H 0.2245 0.6457 0.2787 0.052(7) Uiso 1 1 d R . . . .
O2W O 0.71740(18) 0.68090(10) 0.30507(6) 0.0321(3) Uani 1 1 d . . . . .
H1W2 H 0.6473 0.7250 0.2802 0.046(7) Uiso 1 1 d R . . . .
H2W2 H 0.8107 0.7043 0.2862 0.051(7) Uiso 1 1 d R . . . .
O3W O 0.4628(2) 0.83370(12) 0.21060(8) 0.0517(4) Uani 1 1 d . . . . .
H1W3 H 0.3541 0.8343 0.2160 0.075(9) Uiso 1 1 d R . . . .
H2W3 H 0.4593 0.8944 0.1873 0.060(8) Uiso 1 1 d R . . . .
N1 N 0.18572(19) 0.63980(11) 0.03132(7) 0.0212(3) Uani 1 1 d . . . . .
N2 N 0.06437(19) 0.71568(11) -0.11187(7) 0.0227(3) Uani 1 1 d . . . . .
C1 C 0.2413(2) 0.59973(14) 0.09957(9) 0.0255(4) Uani 1 1 d . . . . .
H1 H 0.2243 0.6536 0.1323 0.031 Uiso 1 1 calc R U . . .
C2 C 0.3233(2) 0.48378(14) 0.12727(9) 0.0267(4) Uani 1 1 d . . . . .
H2 H 0.3605 0.4601 0.1770 0.032 Uiso 1 1 calc R U . . .
C3 C 0.3484(2) 0.40550(13) 0.08087(9) 0.0251(4) Uani 1 1 d . . . . .
H3 H 0.4040 0.3261 0.0980 0.030 Uiso 1 1 calc R U . . .
C4 C 0.2917(2) 0.44303(13) 0.00783(9) 0.0207(3) Uani 1 1 d . . . . .
C5 C 0.2096(2) 0.56240(13) -0.01533(9) 0.0184(3) Uani 1 1 d . . . . .
C6 C 0.1484(2) 0.60198(13) -0.09010(9) 0.0190(3) Uani 1 1 d . . . . .
C7 C 0.1747(2) 0.52105(13) -0.13865(9) 0.0215(3) Uani 1 1 d . . . . .
C8 C 0.1106(2) 0.56087(14) -0.21044(9) 0.0272(4) Uani 1 1 d . . . . .
H8 H 0.1279 0.5089 -0.2445 0.033 Uiso 1 1 calc R U . . .
C9 C 0.0236(3) 0.67441(15) -0.23089(10) 0.0308(4) Uani 1 1 d . . . . .
H9 H -0.0228 0.7030 -0.2789 0.037 Uiso 1 1 calc R U . . .
C10 C 0.0039(2) 0.74853(14) -0.17942(9) 0.0292(4) Uani 1 1 d . . . . .
H10 H -0.0571 0.8277 -0.1943 0.035 Uiso 1 1 calc R U . . .
C11 C 0.3165(2) 0.36480(13) -0.04310(10) 0.0251(4) Uani 1 1 d . . . . .
H11 H 0.3727 0.2852 -0.0272 0.030 Uiso 1 1 calc R U . . .
C12 C 0.2620(2) 0.40142(13) -0.11305(10) 0.0255(4) Uani 1 1 d . . . . .
H12 H 0.2815 0.3476 -0.1460 0.031 Uiso 1 1 calc R U . . .

loop_
_atom_site_aniso_label
_atom_site_aniso_U_11
_atom_site_aniso_U_22
_atom_site_aniso_U_33
_atom_site_aniso_U_23
_atom_site_aniso_U_13
_atom_site_aniso_U_12
Co1 0.01546(15) 0.01174(15) 0.01333(15) -0.00332(11) -0.00130(11) -0.00327(11)
Co2 0.01530(16) 0.01260(15) 0.01485(16) -0.00307(11) -0.00141(11) -0.00299(11)
Cl1 0.0225(2) 0.0312(2) 0.0230(2) -0.00345(17) -0.00325(16) -0.00777(17)
Cl2 0.0232(2) 0.0288(2) 0.0267(2) -0.00416(17) -0.00255(16) -0.00851(17)
Cl3 0.0355(2) 0.0295(2) 0.0249(2) 0.00150(17) 0.00539(17) -0.00260(17)
N3 0.0242(7) 0.0187(7) 0.0185(7) -0.0044(5) -0.0024(5) -0.0044(5)
N4 0.0264(7) 0.0184(7) 0.0229(7) -0.0053(5) -0.0041(6) -0.0026(5)
N5 0.0212(7) 0.0161(6) 0.0202(7) -0.0033(5) -0.0025(5) -0.0039(5)
N6 0.0213(7) 0.0155(6) 0.0194(7) -0.0035(5) -0.0026(5) -0.0051(5)
N7 0.0214(7) 0.0179(7) 0.0170(7) -0.0048(5) -0.0010(5) -0.0056(5)
N8 0.0213(7) 0.0190(7) 0.0188(7) -0.0045(5) -0.0017(5) -0.0033(5)
N9 0.0194(7) 0.0226(7) 0.0220(7) -0.0011(6) -0.0028(5) -0.0023(6)
N10 0.0230(7) 0.0187(7) 0.0268(8) -0.0056(6) 0.0007(6) -0.0070(6)
C13 0.0326(9) 0.0240(8) 0.0219(8) -0.0044(7) -0.0030(7) -0.0085(7)
C14 0.0319(9) 0.0314(9) 0.0216(9) 0.0030(7) -0.0059(7) -0.0097(7)
C15 0.0286(9) 0.0184(8) 0.0320(10) 0.0032(7) -0.0025(7) -0.0055(7)
C16 0.0153(8) 0.0184(8) 0.0271(9) -0.0022(7) 0.0012(6) -0.0041(6)
C17 0.0162(8) 0.0166(7) 0.0215(8) -0.0059(6) 0.0013(6) -0.0045(6)
C18 0.0163(7) 0.0188(8) 0.0213(8) -0.0059(6) 0.0010(6) -0.0059(6)
C19 0.0202(8) 0.0220(8) 0.0249(9) -0.0107(7) 0.0043(6) -0.0080(6)
C20 0.0294(9) 0.0322(9) 0.0266(9) -0.0153(7) 0.0010(7) -0.0113(8)
C21 0.0362(10) 0.0357(10) 0.0212(8) -0.0088(7) -0.0051(7) -0.0097(8)
C22 0.0366(10) 0.0241(8) 0.0227(9) -0.0022(7) -0.0079(7) -0.0041(7)
C23 0.0247(9) 0.0137(7) 0.0374(10) -0.0067(7) 0.0027(7) -0.0046(6)
C24 0.0255(9) 0.0213(8) 0.0347(10) -0.0137(7) 0.0035(7) -0.0086(7)
O1W 0.0394(7) 0.0369(7) 0.0307(7) 0.0075(6) -0.0133(6) -0.0140(7)
O2W 0.0398(7) 0.0291(6) 0.0268(6) -0.0012(5) -0.0056(6) -0.0101(6)
O3W 0.0500(10) 0.0422(9) 0.0600(10) 0.0149(7) -0.0233(7) -0.0151(7)
N1 0.0258(7) 0.0188(7) 0.0185(7) -0.0056(5) -0.0013(5) -0.0044(5)
N2 0.0289(7) 0.0191(7) 0.0193(7) -0.0030(5) -0.0048(6) -0.0044(6)
C1 0.0313(9) 0.0246(8) 0.0211(8) -0.0064(7) -0.0017(7) -0.0073(7)
C2 0.0286(9) 0.0286(9) 0.0216(9) -0.0008(7) -0.0043(7) -0.0073(7)
C3 0.0245(9) 0.0173(8) 0.0296(9) 0.0022(7) -0.0047(7) -0.0034(7)
C4 0.0174(8) 0.0175(8) 0.0271(9) -0.0040(6) -0.0014(6) -0.0052(6)
C5 0.0173(8) 0.0173(7) 0.0202(8) -0.0042(6) 0.0010(6) -0.0051(6)
C6 0.0184(8) 0.0184(8) 0.0207(8) -0.0052(6) 0.0002(6) -0.0061(6)
C7 0.0219(8) 0.0237(8) 0.0206(8) -0.0077(7) 0.0033(6) -0.0092(7)
C8 0.0336(10) 0.0304(9) 0.0214(8) -0.0103(7) 0.0003(7) -0.0122(8)
C9 0.0423(11) 0.0339(10) 0.0182(8) -0.0021(7) -0.0074(7) -0.0128(8)
C10 0.0396(10) 0.0231(8) 0.0231(9) -0.0006(7) -0.0070(7) -0.0061(7)
C11 0.0225(8) 0.0172(8) 0.0349(10) -0.0062(7) -0.0016(7) -0.0039(6)
C12 0.0274(9) 0.0201(8) 0.0321(9) -0.0130(7) -0.0013(7) -0.0063(7)

loop_
_atom_type_symbol
_atom_type_description
_atom_type_scat_dispersion_real
_atom_type_scat_dispersion_imag
_atom_type_scat_source
C C 0.0033 0.0016 'International Tables Vol C Tables 4.2.6.8 and 6.1.1.4'
H H 0.0000 0.0000 'International Tables Vol C Tables 4.2.6.8 and 6.1.1.4'
Cl Cl 0.1484 0.1585 'International Tables Vol C Tables 4.2.6.8 and 6.1.1.4'
Co Co 0.3494 0.9721 'International Tables Vol C Tables 4.2.6.8 and 6.1.1.4'
N N 0.0061 0.0033 'International Tables Vol C Tables 4.2.6.8 and 6.1.1.4'
O O 0.0106 0.0060 'International Tables Vol C Tables 4.2.6.8 and 6.1.1.4'

loop_
_geom_angle_atom_site_label_1
_geom_angle_atom_site_label_2
_geom_angle_atom_site_label_3
_geom_angle
_geom_angle_site_symmetry_1
_geom_angle_site_symmetry_3
_geom_angle_publ_flag
N5 Co1 N5 180.0 . 2_666 ?
N5 Co1 N7 92.92(5) . 2_666 ?
N5 Co1 N7 87.08(5) 2_666 2_666 ?
N5 Co1 N7 87.08(5) . . ?
N5 Co1 N7 92.92(5) 2_666 . ?
N7 Co1 N7 180.00(3) 2_666 . ?
N5 Co1 N6 89.59(5) . . ?
N5 Co1 N6 90.41(5) 2_666 . ?
N7 Co1 N6 90.12(5) 2_666 . ?
N7 Co1 N6 89.88(5) . . ?
N5 Co1 N6 90.41(5) . 2_666 ?
N5 Co1 N6 89.59(5) 2_666 2_666 ?
N7 Co1 N6 89.88(5) 2_666 2_666 ?
N7 Co1 N6 90.12(5) . 2_666 ?
N6 Co1 N6 180.00(4) . 2_666 ?
N9 Co2 N9 180.0 2_575 . ?
N9 Co2 N8 91.60(5) 2_575 2_575 ?
N9 Co2 N8 88.40(5) . 2_575 ?
N9 Co2 N8 88.40(5) 2_575 . ?
N9 Co2 N8 91.60(5) . . ?
N8 Co2 N8 180.0 2_575 . ?
N9 Co2 N10 91.29(6) 2_575 . ?
N9 Co2 N10 88.71(6) . . ?
N8 Co2 N10 89.63(5) 2_575 . ?
N8 Co2 N10 90.37(5) . . ?
N9 Co2 N10 88.71(6) 2_575 2_575 ?
N9 Co2 N10 91.29(6) . 2_575 ?
N8 Co2 N10 90.37(5) 2_575 2_575 ?
N8 Co2 N10 89.63(5) . 2_575 ?
N10 Co2 N10 180.0 . 2_575 ?
C13 N3 C17 117.63(13) . . ?
C22 N4 C18 117.71(13) . . ?
Co1 N5 H5A 109.5 . . ?
Co1 N5 H5B 109.5 . . ?
H5A N5 H5B 109.5 . . ?
Co1 N5 H5C 109.5 . . ?
H5A N5 H5C 109.5 . . ?
H5B N5 H5C 109.5 . . ?
Co1 N6 H6A 109.5 . . ?
Co1 N6 H6B 109.5 . . ?
H6A N6 H6B 109.5 . . ?
Co1 N6 H6C 109.5 . . ?
H6A N6 H6C 109.5 . . ?
H6B N6 H6C 109.5 . . ?
Co1 N7 H7A 109.5 . . ?
Co1 N7 H7B 109.5 . . ?
H7A N7 H7B 109.5 . . ?
Co1 N7 H7C 109.5 . . ?
H7A N7 H7C 109.5 . . ?
H7B N7 H7C 109.5 . . ?
Co2 N8 H8A 109.5 . . ?
Co2 N8 H8B 109.5 . . ?
H8A N8 H8B 109.5 . . ?
Co2 N8 H8C 109.5 . . ?
H8A N8 H8C 109.5 . . ?
H8B N8 H8C 109.5 . . ?
Co2 N9 H9A 109.5 . . ?
Co2 N9 H9B 109.5 . . ?
H9A N9 H9B 109.5 . . ?
Co2 N9 H9C 109.5 . . ?
H9A N9 H9C 109.5 . . ?
H9B N9 H9C 109.5 . . ?
Co2 N10 H10A 109.5 . . ?
Co2 N10 H10B 109.5 . . ?
H10A N10 H10B 109.5 . . ?
Co2 N10 H10C 109.5 . . ?
H10A N10 H10C 109.5 . . ?
H10B N10 H10C 109.5 . . ?
N3 C13 C14 124.70(15) . . ?
N3 C13 H13 117.7 . . ?
C14 C13 H13 117.7 . . ?
C15 C14 C13 118.14(16) . . ?
C15 C14 H14 120.9 . . ?
C13 C14 H14 120.9 . . ?
C14 C15 C16 119.63(15) . . ?
C14 C15 H15 120.2 . . ?
C16 C15 H15 120.2 . . ?
C15 C16 C17 118.32(14) . . ?
C15 C16 C23 121.59(15) . . ?
C17 C16 C23 120.09(15) . . ?
N3 C17 C16 121.57(15) . . ?
N3 C17 C18 119.61(13) . . ?
C16 C17 C18 118.82(13) . . ?
N4 C18 C19 121.63(14) . . ?
N4 C18 C17 119.24(13) . . ?
C19 C18 C17 119.13(13) . . ?
C20 C19 C18 118.37(14) . . ?
C20 C19 C24 121.71(14) . . ?
C18 C19 C24 119.91(15) . . ?
C21 C20 C19 119.66(15) . . ?
C21 C20 H20 120.2 . . ?
C19 C20 H20 120.2 . . ?
C20 C21 C22 118.27(16) . . ?
C20 C21 H21 120.9 . . ?
C22 C21 H21 120.9 . . ?
N4 C22 C21 124.36(16) . . ?
N4 C22 H22 117.8 . . ?
C21 C22 H22 117.8 . . ?
C24 C23 C16 121.08(15) . . ?
C24 C23 H23 119.5 . . ?
C16 C23 H23 119.5 . . ?
C23 C24 C19 120.97(14) . . ?
C23 C24 H24 119.5 . . ?
C19 C24 H24 119.5 . . ?
H1W1 O1W H2W1 101.6 . . ?
H1W2 O2W H2W2 96.9 . . ?
H1W3 O3W H2W3 100.9 . . ?
C1 N1 C5 117.52(13) . . ?
C10 N2 C6 117.73(13) . . ?
N1 C1 C2 124.74(15) . . ?
N1 C1 H1 117.6 . . ?
C2 C1 H1 117.6 . . ?
C3 C2 C1 118.22(16) . . ?
C3 C2 H2 120.9 . . ?
C1 C2 H2 120.9 . . ?
C2 C3 C4 119.56(15) . . ?
C2 C3 H3 120.2 . . ?
C4 C3 H3 120.2 . . ?
C3 C4 C5 118.24(14) . . ?
C3 C4 C11 121.72(14) . . ?
C5 C4 C11 120.04(15) . . ?
N1 C5 C4 121.72(15) . . ?
N1 C5 C6 119.50(13) . . ?
C4 C5 C6 118.78(13) . . ?
N2 C6 C7 121.57(14) . . ?
N2 C6 C5 119.16(13) . . ?
C7 C6 C5 119.26(14) . . ?
C8 C7 C6 118.38(14) . . ?
C8 C7 C12 121.82(14) . . ?
C6 C7 C12 119.79(15) . . ?
C9 C8 C7 119.42(15) . . ?
C9 C8 H8 120.3 . . ?
C7 C8 H8 120.3 . . ?
C8 C9 C10 118.43(16) . . ?
C8 C9 H9 120.8 . . ?
C10 C9 H9 120.8 . . ?
N2 C10 C9 124.45(16) . . ?
N2 C10 H10 117.8 . . ?
C9 C10 H10 117.8 . . ?
C12 C11 C4 121.39(15) . . ?
C12 C11 H11 119.3 . . ?
C4 C11 H11 119.3 . . ?
C11 C12 C7 120.74(14) . . ?
C11 C12 H12 119.6 . . ?
C7 C12 H12 119.6 . . ?

loop_
_geom_bond_atom_site_label_1
_geom_bond_atom_site_label_2
_geom_bond_distance
_geom_bond_site_symmetry_2
_geom_bond_publ_flag
Co1 N5 1.9566(13) . ?
Co1 N5 1.9566(13) 2_666 ?
Co1 N7 1.9615(11) 2_666 ?
Co1 N7 1.9615(11) . ?
Co1 N6 1.9631(11) . ?
Co1 N6 1.9632(11) 2_666 ?
Co2 N9 1.9573(13) 2_575 ?
Co2 N9 1.9573(13) . ?
Co2 N8 1.9590(12) 2_575 ?
Co2 N8 1.9590(12) . ?
Co2 N10 1.9665(12) . ?
Co2 N10 1.9665(12) 2_575 ?
N3 C13 1.321(2) . ?
N3 C17 1.3600(19) . ?
N4 C22 1.323(2) . ?
N4 C18 1.3618(19) . ?
N5 H5A 0.9100 . ?
N5 H5B 0.9100 . ?
N5 H5C 0.9100 . ?
N6 H6A 0.9100 . ?
N6 H6B 0.9100 . ?
N6 H6C 0.9100 . ?
N7 H7A 0.9100 . ?
N7 H7B 0.9100 . ?
N7 H7C 0.9100 . ?
N8 H8A 0.9100 . ?
N8 H8B 0.9100 . ?
N8 H8C 0.9100 . ?
N9 H9A 0.9100 . ?
N9 H9B 0.9100 . ?
N9 H9C 0.9100 . ?
N10 H10A 0.9100 . ?
N10 H10B 0.9100 . ?
N10 H10C 0.9100 . ?
C13 C14 1.395(2) . ?
C13 H13 0.9500 . ?
C14 C15 1.364(2) . ?
C14 H14 0.9500 . ?
C15 C16 1.400(2) . ?
C15 H15 0.9500 . ?
C16 C17 1.416(2) . ?
C16 C23 1.431(2) . ?
C17 C18 1.446(2) . ?
C18 C19 1.417(2) . ?
C19 C20 1.400(2) . ?
C19 C24 1.433(2) . ?
C20 C21 1.362(2) . ?
C20 H20 0.9500 . ?
C21 C22 1.403(2) . ?
C21 H21 0.9500 . ?
C22 H22 0.9500 . ?
C23 C24 1.343(2) . ?
C23 H23 0.9500 . ?
C24 H24 0.9500 . ?
O1W H1W1 0.7450 . ?
O1W H2W1 0.8273 . ?
O2W H1W2 0.7616 . ?
O2W H2W2 0.8168 . ?
O3W H1W3 0.7916 . ?
O3W H2W3 0.7711 . ?
N1 C1 1.320(2) . ?
N1 C5 1.3621(19) . ?
N2 C10 1.319(2) . ?
N2 C6 1.3590(19) . ?
C1 C2 1.399(2) . ?
C1 H1 0.9500 . ?
C2 C3 1.365(2) . ?
C2 H2 0.9500 . ?
C3 C4 1.401(2) . ?
C3 H3 0.9500 . ?
C4 C5 1.419(2) . ?
C4 C11 1.428(2) . ?
C5 C6 1.444(2) . ?
C6 C7 1.419(2) . ?
C7 C8 1.403(2) . ?
C7 C12 1.436(2) . ?
C8 C9 1.359(2) . ?
C8 H8 0.9500 . ?
C9 C10 1.404(2) . ?
C9 H9 0.9500 . ?
C10 H10 0.9500 . ?
C11 C12 1.343(2) . ?
C11 H11 0.9500 . ?
C12 H12 0.9500 . ?

loop_
_geom_hbond_atom_site_label_D
_geom_hbond_atom_site_label_H
_geom_hbond_atom_site_label_A
_geom_hbond_distance_DH
_geom_hbond_distance_HA
_geom_hbond_distance_DA
_geom_hbond_angle_DHA
_geom_hbond_site_symmetry_A
N5 H5A O1W 0.91 2.15 3.0574(17) 171.7 2_666
N5 H5B Cl1 0.91 2.41 3.2550(13) 153.6 1_655
N5 H5C N3 0.91 2.18 3.0738(17) 169.2 .
N6 H6A O2W 0.91 2.14 3.0343(17) 166.1 2_666
N6 H6B N3 0.91 2.33 3.1759(18) 154.8 .
N6 H6B N4 0.91 2.62 3.3306(17) 135.9 .
N6 H6C Cl1 0.91 2.45 3.3440(14) 167.1 .
N7 H7A N4 0.91 2.15 3.0521(17) 174.4 .
N7 H7B Cl1 0.91 2.45 3.3153(13) 158.3 1_655
N7 H7C O1W 0.91 2.13 3.0044(18) 160.9 .
N8 H8A N2 0.91 2.11 3.0093(17) 168.1 2_575
N8 H8B Cl3 0.91 2.43 3.2974(14) 158.3 .
N8 H8C Cl2 0.91 2.38 3.2805(13) 168.6 .
N9 H9A N1 0.91 2.60 3.3295(18) 137.1 .
N9 H9B Cl3 0.91 2.41 3.3021(13) 168.2 .
N9 H9C Cl2 0.91 2.61 3.3957(14) 144.6 1_655
N9 H9C Cl2 0.91 2.83 3.3342(13) 115.9 2_575
N10 H10B N1 0.91 2.24 3.1360(18) 168.2 .
N10 H10C Cl2 0.91 2.51 3.4131(15) 169.4 2_475
N10 H10A Cl2 0.91 3.19 3.6036(13) 110.0 .
N10 H10A Cl3 0.91 3.09 3.7355(15) 129.1 .
O1W H1W1 Cl1 0.74 2.36 3.0813(13) 162.8 .
O1W H2W1 Cl3 0.83 2.37 3.1973(13) 176.5 .
O2W H1W2 O3W 0.76 2.02 2.7775(19) 176.3 .
O2W H2W2 Cl3 0.82 2.49 3.2909(12) 165.1 1_655
O3W H1W3 Cl3 0.79 2.40 3.1903(16) 174.3 .
O3W H2W3 Cl2 0.77 2.39 3.1563(14) 170.7 1_655
C1 H1 Cl3 0.95 2.84 3.7386(16) 158.8 .
